data_4300888
loop_
_publ_author_name
'Tyler W. Green'
'Rachel Lieberman'
'Neal Mitchell'
'Jeanette A. Krause Bauer'
'William B. Connick'

_publ_contact_author_address
;     Department of Chemistry

      University of Cincinnati

      Cincinnati, OH 45221-0172 USA

;
_publ_contact_author_email bill.connick@uc.edu
_publ_contact_author_fax '513 556 9239'
_publ_contact_author_name 'Dr. William B. Connick'
_publ_contact_author_phone '513 556 0148'
_publ_section_title
;

Intramolecular Metal...Sulfur Interactions of Platinum(II)

1,4,7-Trithiacyclononane Complexes with Bipyridyl Ligands: The

Relationship between Molecular and Electronic Structures

;
_journal_name_full 'Inorganic Chemistry'
_journal_page_first 1955
_journal_page_last 1965
_journal_paper_doi 10.1021/ic048610d
_journal_volume 44
_journal_year 2005
_chemical_formula_sum 'C20 H21 F18 N3 P2 Pt S3'
_chemical_formula_weight 998.61
_chemical_name_systematic
; 

5,5'-di-trifluromethanebipyridine-(1,4,7-trithiacyclononane)platinum(II) 

bis(hexafluorophosphate) acetonitrile solvate

;
_space_group_IT_number 14
_symmetry_cell_setting monoclinic
_symmetry_space_group_name_Hall '-P 2ybc'
_symmetry_space_group_name_H-M 'P 1 21/c 1'
_atom_sites_solution_hydrogens mixed
_atom_sites_solution_primary Patterson
_atom_sites_solution_secondary difmap
_audit_creation_method SHELXL-97
_cell_angle_alpha 90.00
_cell_angle_beta 105.789(2)
_cell_angle_gamma 90.00
_cell_formula_units_Z 4
_cell_length_a 13.1187(9)
_cell_length_b 20.9031(15)
_cell_length_c 11.3815(8)
_cell_measurement_reflns_used 6688
_cell_measurement_temperature 150(2)
_cell_measurement_theta_max 26.37
_cell_measurement_theta_min 1.61
_cell_volume 3003.3(4)
_computing_cell_refinement 'Bruker SAINT v6.36A'
_computing_data_collection 'Bruker SMART v5.628'
_computing_data_reduction 'Bruker SAINT v6.36A'
_computing_molecular_graphics 'Bruker SHELXTL v6.12 and Crystal Impact DIAMOND v2.1e (1997)'
_computing_publication_material 'Bruker SHELXTL v6.12'
_computing_structure_refinement 'Bruker SHELXTL v6.12'
_computing_structure_solution 'Bruker SHELXTL v6.12'
_diffrn_ambient_temperature 150(2)
_diffrn_detector_area_resol_mean 0.80
_diffrn_measured_fraction_theta_full 1.000
_diffrn_measured_fraction_theta_max 1.000
_diffrn_measurement_device_type 'SMART6000 CCD'
_diffrn_measurement_method '\w scans'
_diffrn_radiation_monochromator graphite
_diffrn_radiation_source 'fine-focus sealed tube'
_diffrn_radiation_type MoK\a
_diffrn_radiation_wavelength 0.71073
_diffrn_reflns_av_R_equivalents 0.0634
_diffrn_reflns_av_sigmaI/netI 0.0459
_diffrn_reflns_limit_h_max 16
_diffrn_reflns_limit_h_min -16
_diffrn_reflns_limit_k_max 26
_diffrn_reflns_limit_k_min -26
_diffrn_reflns_limit_l_max 14
_diffrn_reflns_limit_l_min -14
_diffrn_reflns_number 31161
_diffrn_reflns_theta_full 26.37
_diffrn_reflns_theta_max 26.37
_diffrn_reflns_theta_min 1.61
_diffrn_standards_number 0
_exptl_absorpt_coefficient_mu 5.120
_exptl_absorpt_correction_T_max 0.9045
_exptl_absorpt_correction_T_min 0.5139
_exptl_absorpt_correction_type multi-scan
_exptl_absorpt_process_details 'SADABS (Sheldrick)'
_exptl_crystal_colour red
_exptl_crystal_density_diffrn 2.209
_exptl_crystal_density_meas ?
_exptl_crystal_description needle
_exptl_crystal_F_000 1920
_exptl_crystal_size_max 0.15
_exptl_crystal_size_mid 0.03
_exptl_crystal_size_min 0.02
_refine_diff_density_max 1.866
_refine_diff_density_min -1.453
_refine_diff_density_rms 0.157
_refine_ls_extinction_method none
_refine_ls_goodness_of_fit_ref 1.042
_refine_ls_hydrogen_treatment constr
_refine_ls_matrix_type full
_refine_ls_number_parameters 460
_refine_ls_number_reflns 6153
_refine_ls_number_restraints 6
_refine_ls_restrained_S_all 1.055
_refine_ls_R_factor_all 0.0609
_refine_ls_R_factor_gt 0.0358
_refine_ls_shift/su_max 0.002
_refine_ls_shift/su_mean 0.000
_refine_ls_structure_factor_coef Fsqd
_refine_ls_weighting_details 'calc w=1/[\s^2^(Fo^2^)+(0.0315P)^2^+17.4373P] where P=(Fo^2^+2Fc^2^)/3'
_refine_ls_weighting_scheme calc
_refine_ls_wR_factor_gt 0.0767
_refine_ls_wR_factor_ref 0.0882
_reflns_number_gt 4673
_reflns_number_total 6153
_reflns_threshold_expression >2\s(I)
_cod_data_source_file ic048610dsi20041005_061131_6.cif
_cod_data_source_block 5
_cod_depositor_comments
;
The following automatic conversions were performed:
'_symmetry_cell_setting' value 'Monoclinic' changed to 'monoclinic'
according to '/home/saulius/struct/CIF-dictionaries/cif_core.dic'
dictionary named 'cif_core.dic' version 2.4.1 from 2010-06-29.

Automatic conversion script
Id: cif_fix_enum 1527 2010-12-29 10:47:43Z saulius 
;
_cod_database_code 4300888

loop_
_symmetry_equiv_pos_as_xyz
'x, y, z'
'-x, y+1/2, -z+1/2'
'-x, -y, -z'
'x, -y-1/2, z-1/2'

loop_
_atom_site_label
_atom_site_type_symbol
_atom_site_fract_x
_atom_site_fract_y
_atom_site_fract_z
_atom_site_U_iso_or_equiv
_atom_site_adp_type
_atom_site_occupancy
_atom_site_symmetry_multiplicity
_atom_site_calc_flag
_atom_site_refinement_flags
_atom_site_disorder_assembly
_atom_site_disorder_group
Pt Pt 0.71650(2) 0.925598(11) 0.19630(2) 0.01946(8) Uani 1 1 d . . .
S1 S 0.68977(13) 0.88847(8) 0.37238(14) 0.0240(3) Uani 1 1 d . . .
S2 S 0.64642(14) 0.83258(8) 0.10533(15) 0.0243(3) Uani 1 1 d . . .
S3 S 0.49114(14) 0.96308(8) 0.14147(16) 0.0294(4) Uani 1 1 d . . .
N1 N 0.8018(4) 1.0042(2) 0.2768(5) 0.0217(11) Uani 1 1 d . . .
N2 N 0.7638(4) 0.9613(3) 0.0515(5) 0.0227(12) Uani 1 1 d . . .
F1A F 0.8538(15) 1.1197(9) 0.6237(13) 0.0556(11) Uani 0.30 1 d PD A 1
F2A F 0.9861(13) 1.0625(8) 0.6413(14) 0.0495(10) Uani 0.30 1 d PD A 1
F3A F 1.0134(10) 1.1158(8) 0.6117(12) 0.0570(11) Uani 0.35 1 d PD A 1
F1B F 0.8130(6) 1.0826(4) 0.6113(6) 0.0556(11) Uani 0.70 1 d PD A 2
F2B F 0.9546(6) 1.0370(4) 0.6405(6) 0.0495(10) Uani 0.70 1 d PD A 2
F3B F 0.9235(6) 1.1509(4) 0.5965(7) 0.0570(11) Uani 0.65 1 d PD A 2
F4 F 0.7105(4) 0.9657(2) -0.3589(4) 0.0556(11) Uani 1 1 d . . .
F5 F 0.7272(4) 0.8734(2) -0.2793(4) 0.0495(10) Uani 1 1 d . . .
F6 F 0.8625(4) 0.9235(3) -0.2992(4) 0.0570(11) Uani 1 1 d . . .
C1 C 0.8226(6) 1.0210(3) 0.3949(6) 0.0282(15) Uani 1 1 d . . .
H1 H 0.7953 0.9957 0.4487 0.034 Uiso 1 1 calc R . .
C2 C 0.8824(6) 1.0740(4) 0.4393(6) 0.0348(16) Uani 1 1 d . A .
C3 C 0.9194(6) 1.1129(3) 0.3622(6) 0.0305(16) Uani 1 1 d . . .
H3 H 0.9587 1.1505 0.3919 0.037 Uiso 1 1 calc R . .
C4 C 0.8979(5) 1.0959(3) 0.2407(6) 0.0253(14) Uani 1 1 d . . .
H4 H 0.9223 1.1217 0.1852 0.030 Uiso 1 1 calc R . .
C5 C 0.8406(5) 1.0409(3) 0.2012(6) 0.0220(13) Uani 1 1 d . . .
C6 C 0.8202(5) 1.0164(3) 0.0755(6) 0.0232(14) Uani 1 1 d . . .
C7 C 0.8601(6) 1.0462(4) -0.0111(6) 0.0347(17) Uani 1 1 d . . .
H7 H 0.8977 1.0854 0.0067 0.042 Uiso 1 1 calc R . .
C8 C 0.8438(6) 1.0174(4) -0.1247(6) 0.0344(17) Uani 1 1 d . . .
H8 H 0.8719 1.0362 -0.1852 0.041 Uiso 1 1 calc R . .
C9 C 0.7863(5) 0.9613(3) -0.1488(6) 0.0244(14) Uani 1 1 d . . .
C10 C 0.7475(5) 0.9346(3) -0.0592(6) 0.0234(14) Uani 1 1 d . . .
H10 H 0.7079 0.8961 -0.0762 0.028 Uiso 1 1 calc R . .
C11 C 0.6475(6) 0.8052(3) 0.3440(6) 0.0271(15) Uani 1 1 d . . .
H11A H 0.6793 0.7792 0.4176 0.033 Uiso 1 1 calc R . .
H11B H 0.5695 0.8025 0.3271 0.033 Uiso 1 1 calc R . .
C12 C 0.6810(6) 0.7786(3) 0.2363(6) 0.0296(15) Uani 1 1 d . . .
H12A H 0.6462 0.7367 0.2126 0.036 Uiso 1 1 calc R . .
H12B H 0.7586 0.7715 0.2607 0.036 Uiso 1 1 calc R . .
C13 C 0.5018(5) 0.8332(3) 0.0715(6) 0.0278(15) Uani 1 1 d . . .
H13A H 0.4726 0.8024 0.0047 0.033 Uiso 1 1 calc R . .
H13B H 0.4816 0.8181 0.1445 0.033 Uiso 1 1 calc R . .
C14 C 0.4514(6) 0.8977(3) 0.0347(6) 0.0301(16) Uani 1 1 d . . .
H14A H 0.3738 0.8925 0.0177 0.036 Uiso 1 1 calc R . .
H14B H 0.4663 0.9103 -0.0428 0.036 Uiso 1 1 calc R . .
C15 C 0.4741(6) 0.9291(4) 0.2822(6) 0.0329(16) Uani 1 1 d . . .
H15A H 0.4177 0.9533 0.3056 0.040 Uiso 1 1 calc R . .
H15B H 0.4493 0.8844 0.2660 0.040 Uiso 1 1 calc R . .
C16 C 0.5721(5) 0.9293(3) 0.3890(6) 0.0274(14) Uani 1 1 d . . .
H16A H 0.5529 0.9101 0.4596 0.033 Uiso 1 1 calc R . .
H16B H 0.5914 0.9744 0.4101 0.033 Uiso 1 1 calc R . .
C17 C 0.9079(7) 1.0890(4) 0.5716(7) 0.054(3) Uani 1 1 d D . .
C18 C 0.7712(5) 0.9299(3) -0.2708(6) 0.0252(14) Uani 1 1 d . . .
P1 P 0.94161(19) 0.79125(10) 0.0215(2) 0.0436(5) Uani 1 1 d . . .
F11 F 0.9112(5) 0.7227(3) -0.0377(6) 0.087(2) Uani 1 1 d . B .
F12 F 0.9678(6) 0.8600(3) 0.0802(7) 0.095(2) Uani 1 1 d . B .
F13A F 0.9687(18) 0.7541(8) 0.1469(13) 0.084(5) Uani 0.45 1 d P B 3
F14A F 0.9426(16) 0.8361(8) -0.0894(14) 0.090(5) Uani 0.45 1 d P B 3
F15A F 0.8323(14) 0.8058(10) 0.007(3) 0.095(9) Uani 0.35 1 d P B 3
F16A F 1.0623(13) 0.7736(10) 0.023(2) 0.114(7) Uani 0.45 1 d P B 3
F13B F 1.0319(10) 0.7651(6) 0.1217(14) 0.070(4) Uani 0.55 1 d P B 4
F14B F 0.8330(11) 0.8139(5) -0.0823(12) 0.078(4) Uani 0.55 1 d P B 4
F15B F 0.8607(10) 0.7846(8) 0.1023(13) 0.112(4) Uani 0.65 1 d P B 4
F16B F 1.0101(16) 0.8012(7) -0.0642(16) 0.100(5) Uani 0.55 1 d P B 4
P2 P 0.56979(16) 1.14147(10) 0.33632(19) 0.0359(5) Uani 1 1 d . . .
F21 F 0.6076(7) 1.0881(3) 0.4343(8) 0.116(3) Uani 1 1 d . C .
F22 F 0.5296(6) 1.1939(4) 0.2374(5) 0.116(3) Uani 1 1 d . C .
F23A F 0.4677(11) 1.1113(8) 0.2389(14) 0.067(4) Uani 0.50 1 d P C 5
F23B F 0.4873(13) 1.0831(8) 0.3055(19) 0.083(6) Uani 0.50 1 d P C 5
F24 F 0.6642(4) 1.1837(3) 0.4024(5) 0.0736(18) Uani 1 1 d . C .
F25 F 0.6412(4) 1.1117(3) 0.2567(5) 0.0563(14) Uani 1 1 d . C .
F26 F 0.4972(4) 1.1716(2) 0.4146(4) 0.0457(11) Uani 1 1 d . C .
N3 N 0.2756(8) 0.8341(5) 0.1699(11) 0.085(3) Uani 1 1 d . . .
C19 C 0.2565(7) 0.7989(5) 0.2378(11) 0.061(3) Uani 1 1 d . . .
C20 C 0.2322(8) 0.7516(5) 0.3237(10) 0.068(3) Uani 1 1 d . . .
H20A H 0.2183 0.7098 0.2835 0.102 Uiso 1 1 calc R . .
H20B H 0.1696 0.7656 0.3479 0.102 Uiso 1 1 calc R . .
H20C H 0.2928 0.7482 0.3962 0.102 Uiso 1 1 calc R . .

loop_
_atom_site_aniso_label
_atom_site_aniso_U_11
_atom_site_aniso_U_22
_atom_site_aniso_U_33
_atom_site_aniso_U_23
_atom_site_aniso_U_13
_atom_site_aniso_U_12
Pt 0.02434(13) 0.01774(12) 0.01758(12) 0.00023(11) 0.00789(9) -0.00226(11)
S1 0.0318(9) 0.0225(8) 0.0188(8) 0.0029(6) 0.0089(7) -0.0031(7)
S2 0.0308(9) 0.0186(8) 0.0247(8) -0.0038(6) 0.0100(7) -0.0031(7)
S3 0.0345(10) 0.0263(9) 0.0275(9) 0.0018(7) 0.0084(7) 0.0053(7)
N1 0.023(3) 0.021(3) 0.021(3) -0.002(2) 0.005(2) -0.001(2)
N2 0.024(3) 0.028(3) 0.017(3) 0.003(2) 0.006(2) 0.001(2)
F1A 0.085(3) 0.054(3) 0.0224(17) -0.0068(18) 0.0054(19) 0.021(2)
F2A 0.067(3) 0.053(3) 0.0304(18) -0.0099(18) 0.0169(18) -0.015(2)
F3A 0.061(3) 0.073(3) 0.043(2) -0.023(2) 0.025(2) -0.017(2)
F1B 0.085(3) 0.054(3) 0.0224(17) -0.0068(18) 0.0054(19) 0.021(2)
F2B 0.067(3) 0.053(3) 0.0304(18) -0.0099(18) 0.0169(18) -0.015(2)
F3B 0.061(3) 0.073(3) 0.043(2) -0.023(2) 0.025(2) -0.017(2)
F4 0.085(3) 0.054(3) 0.0224(17) -0.0068(18) 0.0054(19) 0.021(2)
F5 0.067(3) 0.053(3) 0.0304(18) -0.0099(18) 0.0169(18) -0.015(2)
F6 0.061(3) 0.073(3) 0.043(2) -0.023(2) 0.025(2) -0.017(2)
C1 0.038(4) 0.027(4) 0.020(3) 0.003(3) 0.008(3) -0.008(3)
C2 0.046(4) 0.030(4) 0.029(4) -0.007(3) 0.010(3) -0.008(4)
C3 0.035(4) 0.027(4) 0.029(4) -0.008(3) 0.007(3) -0.008(3)
C4 0.027(4) 0.024(3) 0.025(3) 0.002(3) 0.008(3) -0.005(3)
C5 0.022(3) 0.024(3) 0.019(3) 0.002(3) 0.004(3) 0.002(3)
C6 0.021(3) 0.022(3) 0.025(3) 0.004(3) 0.004(3) -0.004(3)
C7 0.050(5) 0.031(4) 0.025(4) -0.003(3) 0.014(3) -0.018(3)
C8 0.049(5) 0.035(4) 0.023(4) 0.001(3) 0.017(3) -0.010(3)
C9 0.024(4) 0.028(4) 0.020(3) 0.002(3) 0.003(3) 0.005(3)
C10 0.027(3) 0.023(4) 0.021(3) -0.001(3) 0.008(3) 0.002(3)
C11 0.036(4) 0.023(4) 0.020(3) 0.006(3) 0.004(3) -0.001(3)
C12 0.040(4) 0.017(3) 0.033(4) 0.004(3) 0.013(3) -0.001(3)
C13 0.030(4) 0.028(4) 0.024(3) -0.003(3) 0.006(3) -0.006(3)
C14 0.031(4) 0.035(4) 0.021(3) 0.002(3) 0.001(3) 0.002(3)
C15 0.032(4) 0.038(4) 0.034(4) 0.002(3) 0.019(3) 0.002(3)
C16 0.035(4) 0.032(4) 0.019(3) 0.002(3) 0.013(3) 0.004(3)
C17 0.098(8) 0.034(5) 0.028(4) -0.005(3) 0.015(5) -0.030(5)
C18 0.028(4) 0.029(4) 0.021(3) 0.001(3) 0.010(3) -0.006(3)
P1 0.0529(14) 0.0360(12) 0.0472(12) 0.0101(9) 0.0226(11) 0.0130(10)
F11 0.077(4) 0.061(4) 0.109(5) -0.026(4) 0.001(4) 0.009(3)
F12 0.122(6) 0.050(4) 0.126(6) -0.026(4) 0.057(5) -0.015(4)
F13A 0.144(18) 0.065(10) 0.046(8) 0.019(7) 0.029(11) 0.024(12)
F14A 0.122(15) 0.086(12) 0.075(10) 0.048(9) 0.049(10) 0.021(11)
F15A 0.031(10) 0.102(16) 0.16(2) 0.081(18) 0.037(14) 0.023(9)
F16A 0.070(11) 0.136(17) 0.148(18) 0.033(14) 0.051(12) 0.061(11)
F13B 0.045(7) 0.058(7) 0.092(11) 0.015(7) -0.008(6) 0.004(6)
F14B 0.098(10) 0.035(6) 0.069(7) -0.003(5) -0.034(7) 0.022(6)
F15B 0.095(9) 0.151(13) 0.120(11) -0.002(9) 0.078(9) 0.002(9)
F16B 0.140(15) 0.073(10) 0.132(13) 0.020(9) 0.114(12) 0.001(9)
P2 0.0356(11) 0.0308(11) 0.0422(11) -0.0096(8) 0.0119(9) -0.0026(8)
F21 0.160(7) 0.071(5) 0.164(7) 0.073(5) 0.123(7) 0.064(5)
F22 0.136(6) 0.177(8) 0.048(4) 0.049(4) 0.046(4) 0.117(6)
F23A 0.031(6) 0.078(12) 0.086(11) -0.042(8) 0.006(7) -0.009(7)
F23B 0.056(10) 0.062(11) 0.145(18) -0.045(10) 0.050(12) -0.024(8)
F24 0.065(4) 0.083(4) 0.077(4) -0.041(3) 0.026(3) -0.033(3)
F25 0.040(3) 0.073(4) 0.055(3) -0.024(3) 0.012(2) 0.009(2)
F26 0.062(3) 0.033(3) 0.049(3) 0.002(2) 0.027(2) 0.010(2)
N3 0.062(6) 0.071(7) 0.132(10) -0.008(6) 0.041(6) -0.016(5)
C19 0.038(5) 0.054(6) 0.092(8) -0.032(6) 0.022(5) -0.014(5)
C20 0.069(7) 0.062(7) 0.071(7) -0.031(6) 0.015(6) 0.003(5)

loop_
_atom_type_symbol
_atom_type_description
_atom_type_scat_dispersion_real
_atom_type_scat_dispersion_imag
_atom_type_scat_source
C C 0.0033 0.0016 'International Tables Vol C Tables 4.2.6.8 and 6.1.1.4'
H H 0.0000 0.0000 'International Tables Vol C Tables 4.2.6.8 and 6.1.1.4'
N N 0.0061 0.0033 'International Tables Vol C Tables 4.2.6.8 and 6.1.1.4'
F F 0.0171 0.0103 'International Tables Vol C Tables 4.2.6.8 and 6.1.1.4'
P P 0.1023 0.0942 'International Tables Vol C Tables 4.2.6.8 and 6.1.1.4'
S S 0.1246 0.1234 'International Tables Vol C Tables 4.2.6.8 and 6.1.1.4'
Pt Pt -1.7033 8.3905 'International Tables Vol C Tables 4.2.6.8 and 6.1.1.4'

loop_
_geom_angle_atom_site_label_1
_geom_angle_atom_site_label_2
_geom_angle_atom_site_label_3
_geom_angle
_geom_angle_site_symmetry_1
_geom_angle_site_symmetry_3
_geom_angle_publ_flag
N2 Pt N1 79.6(2) . . ?
N2 Pt S1 171.44(15) . . ?
N1 Pt S1 94.38(15) . . ?
N2 Pt S2 96.82(16) . . ?
N1 Pt S2 171.19(15) . . ?
S1 Pt S2 88.23(6) . . ?
C16 S1 C11 103.9(3) . . ?
C16 S1 Pt 105.8(2) . . ?
C11 S1 Pt 106.4(2) . . ?
C12 S2 C13 100.9(3) . . ?
C12 S2 Pt 100.2(2) . . ?
C13 S2 Pt 110.9(2) . . ?
C14 S3 C15 102.3(3) . . ?
C1 N1 C5 118.7(5) . . ?
C1 N1 Pt 126.3(4) . . ?
C5 N1 Pt 115.0(4) . . ?
C10 N2 C6 118.7(5) . . ?
C10 N2 Pt 126.7(4) . . ?
C6 N2 Pt 114.6(4) . . ?
C17 F2A F3A 71.1(11) . . ?
F2A F3A C17 54.4(8) . . ?
N1 C1 C2 121.3(6) . . ?
N1 C1 H1 119.4 . . ?
C2 C1 H1 119.4 . . ?
C1 C2 C3 120.5(6) . . ?
C1 C2 C17 119.5(6) . . ?
C3 C2 C17 120.0(7) . . ?
C2 C3 C4 118.3(6) . . ?
C2 C3 H3 120.8 . . ?
C4 C3 H3 120.8 . . ?
C3 C4 C5 119.1(6) . . ?
C3 C4 H4 120.5 . . ?
C5 C4 H4 120.5 . . ?
N1 C5 C4 122.1(6) . . ?
N1 C5 C6 114.8(6) . . ?
C4 C5 C6 123.1(6) . . ?
N2 C6 C7 122.1(6) . . ?
N2 C6 C5 115.8(5) . . ?
C7 C6 C5 122.1(6) . . ?
C6 C7 C8 118.5(7) . . ?
C6 C7 H7 120.8 . . ?
C8 C7 H7 120.8 . . ?
C9 C8 C7 119.4(6) . . ?
C9 C8 H8 120.3 . . ?
C7 C8 H8 120.3 . . ?
C10 C9 C8 119.2(6) . . ?
C10 C9 C18 121.8(6) . . ?
C8 C9 C18 119.0(6) . . ?
N2 C10 C9 122.1(6) . . ?
N2 C10 H10 118.9 . . ?
C9 C10 H10 118.9 . . ?
C12 C11 S1 110.5(5) . . ?
C12 C11 H11A 109.6 . . ?
S1 C11 H11A 109.6 . . ?
C12 C11 H11B 109.6 . . ?
S1 C11 H11B 109.6 . . ?
H11A C11 H11B 108.1 . . ?
C11 C12 S2 111.8(5) . . ?
C11 C12 H12A 109.3 . . ?
S2 C12 H12A 109.3 . . ?
C11 C12 H12B 109.3 . . ?
S2 C12 H12B 109.3 . . ?
H12A C12 H12B 107.9 . . ?
C14 C13 S2 114.5(5) . . ?
C14 C13 H13A 108.6 . . ?
S2 C13 H13A 108.6 . . ?
C14 C13 H13B 108.6 . . ?
S2 C13 H13B 108.6 . . ?
H13A C13 H13B 107.6 . . ?
C13 C14 S3 117.7(5) . . ?
C13 C14 H14A 107.9 . . ?
S3 C14 H14A 107.9 . . ?
C13 C14 H14B 107.9 . . ?
S3 C14 H14B 107.9 . . ?
H14A C14 H14B 107.2 . . ?
C16 C15 S3 115.2(5) . . ?
C16 C15 H15A 108.5 . . ?
S3 C15 H15A 108.5 . . ?
C16 C15 H15B 108.5 . . ?
S3 C15 H15B 108.5 . . ?
H15A C15 H15B 107.5 . . ?
C15 C16 S1 118.4(5) . . ?
C15 C16 H16A 107.7 . . ?
S1 C16 H16A 107.7 . . ?
C15 C16 H16B 107.7 . . ?
S1 C16 H16B 107.7 . . ?
H16A C16 H16B 107.1 . . ?
F1A C17 F2A 114.2(12) . . ?
F3B C17 F2B 128.7(8) . . ?
F3B C17 F1B 96.8(7) . . ?
F2B C17 F1B 92.0(6) . . ?
F1A C17 F3A 105.9(12) . . ?
F2A C17 F3A 54.5(10) . . ?
F1A C17 C2 127.0(11) . . ?
F2A C17 C2 118.2(11) . . ?
F3B C17 C2 113.7(7) . . ?
F2B C17 C2 110.7(7) . . ?
F1B C17 C2 108.8(7) . . ?
F3A C17 C2 109.5(8) . . ?
F5 C18 F4 107.0(6) . . ?
F5 C18 F6 107.5(6) . . ?
F4 C18 F6 105.5(5) . . ?
F5 C18 C9 114.1(5) . . ?
F4 C18 C9 110.6(6) . . ?
F6 C18 C9 111.6(5) . . ?
F13B P1 F16B 93.2(10) . . ?
F15A P1 F14A 90.4(11) . . ?
F15A P1 F13A 100.4(13) . . ?
F14A P1 F13A 165.6(11) . . ?
F15A P1 F12 87.2(12) . . ?
F13B P1 F12 88.5(6) . . ?
F16B P1 F12 92.8(6) . . ?
F14A P1 F12 75.5(7) . . ?
F13A P1 F12 95.5(7) . . ?
F15A P1 F11 90.9(11) . . ?
F13B P1 F11 92.8(6) . . ?
F16B P1 F11 88.5(6) . . ?
F14A P1 F11 104.6(7) . . ?
F13A P1 F11 84.8(7) . . ?
F12 P1 F11 178.1(4) . . ?
F13B P1 F15B 92.4(9) . . ?
F16B P1 F15B 174.4(10) . . ?
F12 P1 F15B 86.5(6) . . ?
F11 P1 F15B 92.1(6) . . ?
F15A P1 F16A 174.0(16) . . ?
F14A P1 F16A 85.5(10) . . ?
F13A P1 F16A 84.3(11) . . ?
F12 P1 F16A 95.9(8) . . ?
F11 P1 F16A 86.0(8) . . ?
F13B P1 F14B 172.9(8) . . ?
F16B P1 F14B 92.8(10) . . ?
F12 P1 F14B 95.0(5) . . ?
F11 P1 F14B 83.5(4) . . ?
F15B P1 F14B 81.8(8) . . ?
F24 P2 F22 91.1(5) . . ?
F24 P2 F21 90.2(5) . . ?
F22 P2 F21 178.7(5) . . ?
F24 P2 F25 89.0(3) . . ?
F22 P2 F25 89.9(3) . . ?
F21 P2 F25 90.3(3) . . ?
F24 P2 F26 91.4(3) . . ?
F22 P2 F26 89.5(3) . . ?
F21 P2 F26 90.3(3) . . ?
F25 P2 F26 179.3(3) . . ?
F24 P2 F23B 161.3(8) . . ?
F22 P2 F23B 107.5(8) . . ?
F21 P2 F23B 71.2(8) . . ?
F25 P2 F23B 92.6(6) . . ?
F26 P2 F23B 87.3(6) . . ?
F24 P2 F23A 164.7(7) . . ?
F22 P2 F23A 74.0(7) . . ?
F21 P2 F23A 104.8(7) . . ?
F25 P2 F23A 87.9(6) . . ?
F26 P2 F23A 91.6(6) . . ?
N3 C19 C20 178.2(11) . . ?
C19 C20 H20A 109.5 . . ?
C19 C20 H20B 109.5 . . ?
H20A C20 H20B 109.5 . . ?
C19 C20 H20C 109.5 . . ?
H20A C20 H20C 109.5 . . ?
H20B C20 H20C 109.5 . . ?

loop_
_geom_bond_atom_site_label_1
_geom_bond_atom_site_label_2
_geom_bond_distance
_geom_bond_site_symmetry_2
_geom_bond_publ_flag
Pt N2 2.053(5) . ?
Pt N1 2.058(5) . ?
Pt S1 2.2636(15) . ?
Pt S2 2.2758(16) . ?
S1 C16 1.818(7) . ?
S1 C11 1.830(7) . ?
S2 C12 1.826(7) . ?
S2 C13 1.830(7) . ?
S3 C14 1.809(7) . ?
S3 C15 1.821(7) . ?
N1 C1 1.344(8) . ?
N1 C5 1.351(8) . ?
N2 C10 1.341(8) . ?
N2 C6 1.355(8) . ?
F1A C17 1.224(14) . ?
F2A C17 1.243(15) . ?
F3A C17 1.447(13) . ?
F1B C17 1.443(11) . ?
F2B C17 1.381(10) . ?
F3B C17 1.329(10) . ?
F4 C18 1.329(8) . ?
F5 C18 1.307(8) . ?
F6 C18 1.330(8) . ?
C1 C2 1.372(10) . ?
C1 H1 0.9500 . ?
C2 C3 1.378(10) . ?
C2 C17 1.484(10) . ?
C3 C4 1.380(9) . ?
C3 H3 0.9500 . ?
C4 C5 1.381(9) . ?
C4 H4 0.9500 . ?
C5 C6 1.474(9) . ?
C6 C7 1.383(9) . ?
C7 C8 1.388(10) . ?
C7 H7 0.9500 . ?
C8 C9 1.381(10) . ?
C8 H8 0.9500 . ?
C9 C10 1.376(9) . ?
C9 C18 1.499(9) . ?
C10 H10 0.9500 . ?
C11 C12 1.517(9) . ?
C11 H11A 0.9900 . ?
C11 H11B 0.9900 . ?
C12 H12A 0.9900 . ?
C12 H12B 0.9900 . ?
C13 C14 1.509(10) . ?
C13 H13A 0.9900 . ?
C13 H13B 0.9900 . ?
C14 H14A 0.9900 . ?
C14 H14B 0.9900 . ?
C15 C16 1.510(10) . ?
C15 H15A 0.9900 . ?
C15 H15B 0.9900 . ?
C16 H16A 0.9900 . ?
C16 H16B 0.9900 . ?
P1 F15A 1.430(16) . ?
P1 F13B 1.505(11) . ?
P1 F16B 1.510(10) . ?
P1 F14A 1.575(13) . ?
P1 F13A 1.578(14) . ?
P1 F12 1.582(6) . ?
P1 F11 1.587(6) . ?
P1 F15B 1.589(10) . ?
P1 F16A 1.623(15) . ?
P1 F14B 1.654(10) . ?
P2 F24 1.541(5) . ?
P2 F22 1.557(6) . ?
P2 F21 1.560(6) . ?
P2 F25 1.596(5) . ?
P2 F26 1.599(5) . ?
P2 F23B 1.604(15) . ?
P2 F23A 1.616(14) . ?
N3 C19 1.143(14) . ?
C19 C20 1.485(16) . ?
C20 H20A 0.9800 . ?
C20 H20B 0.9800 . ?
C20 H20C 0.9800 . ?
